data_7037188
loop_
_publ_author_name
'Eaves, Samantha G.'
'Yufit, Dmitry S.'
'Skelton, Brian W.'
'Lynam, Jason M.'
'Low, Paul J.'

_publ_section_title
;
 Reactions of alkynes with cis-RuCl2(dppm)2: exploring the interplay of
 vinylidene, alkynyl and \h(3)-butenynyl complexes.
;
_journal_issue 48
_journal_name_full 'Dalton transactions (Cambridge, England : 2003)'
_journal_page_first 21016
_journal_page_last 21024
_journal_paper_doi 10.1039/c5dt03844h
_journal_volume 44
_journal_year 2015
_chemical_formula_moiety 'C60 H51 Cl O2 P4 Ru, C H2 Cl2'
_chemical_formula_sum 'C61 H53 Cl3 O2 P4 Ru'
_chemical_formula_weight 1149.33
_chemical_name_systematic
;
 ? 
;
_space_group_crystal_system triclinic
_space_group_IT_number 2
_space_group_name_Hall '-P 1'
_space_group_name_H-M_alt 'P -1'
_symmetry_space_group_name_Hall '-P 1'
_symmetry_space_group_name_H-M 'P -1'
_atom_sites_solution_hydrogens geom
_atom_sites_solution_primary iterative
_atom_sites_solution_secondary difmap
_audit_creation_date 2013-04-02
_audit_creation_method
;
  Olex2 1.2-beta
  (compiled Mar 21 2013 11:16:32, GUI svn.r4446)
;
_audit_update_record
;
2015-09-21 deposited with the CCDC.
2015-11-06 downloaded from the CCDC.
;
_cell_angle_alpha 103.3270(10)
_cell_angle_beta 91.8920(10)
_cell_angle_gamma 104.7960(10)
_cell_formula_units_Z 2
_cell_length_a 10.8804(4)
_cell_length_b 11.4875(4)
_cell_length_c 24.2218(9)
_cell_measurement_reflns_used 8190
_cell_measurement_temperature 120
_cell_measurement_theta_max 30.98
_cell_measurement_theta_min 2.21
_cell_volume 2834.62(18)
_computing_cell_refinement 'SAINT v6.45A (Bruker, 2003)'
_computing_data_collection 'SMART v5.625 (Bruker, 2001)'
_computing_data_reduction 'SAINT v6.45A (Bruker, 2003)'
_computing_molecular_graphics
;
O. V. Dolomanov, L. J. Bourhis, R. J. Gildea, J. A. K. Howard and H. Puschmann,
OLEX2: a complete structure solution, refinement and analysis program.
J. Appl. Cryst. (2009). 42, 339-341.
;
_computing_publication_material
;
O. V. Dolomanov, L. J. Bourhis, R. J. Gildea, J. A. K. Howard and H. Puschmann,
OLEX2: a complete structure solution, refinement and analysis program.
J. Appl. Cryst. (2009). 42, 339-341.
;
_computing_structure_refinement
;
XL, G.M. Sheldrick, Acta Cryst.
(2008). A64, 112-122
;
_computing_structure_solution
;
olex2.solve (L.J. Bourhis, O.V. Dolomanov, R.J. Gildea, J.A.K. Howard,
H. Puschmann, in preparation, 2011)
;
_diffrn_ambient_temperature 120
_diffrn_detector 'CCD area detector'
_diffrn_detector_area_resol_mean 5.6
_diffrn_detector_type 'Bruker SMART CCD 6000 area detector'
_diffrn_measured_fraction_theta_full 1.000
_diffrn_measured_fraction_theta_max 1.000
_diffrn_measurement_device 'three-circle diffractometer'
_diffrn_measurement_device_type 'Bruker SMART CCD 6000 area detector'
_diffrn_measurement_method '\w scans'
_diffrn_radiation_monochromator graphite
_diffrn_radiation_probe x-ray
_diffrn_radiation_type MoK\a
_diffrn_radiation_wavelength 0.71073
_diffrn_radiation_xray_symbol K-L~3~
_diffrn_reflns_av_R_equivalents 0.0345
_diffrn_reflns_av_unetI/netI 0.0400
_diffrn_reflns_limit_h_max 15
_diffrn_reflns_limit_h_min -15
_diffrn_reflns_limit_k_max 16
_diffrn_reflns_limit_k_min -16
_diffrn_reflns_limit_l_max 35
_diffrn_reflns_limit_l_min -35
_diffrn_reflns_number 53960
_diffrn_reflns_theta_full 29.00
_diffrn_reflns_theta_max 31.02
_diffrn_reflns_theta_min 1.74
_diffrn_source 'sealed X-ray tube'
_diffrn_source_current 10.0
_diffrn_source_power 0.3
_diffrn_source_target Mo
_diffrn_source_type 'sealed X-ray tube'
_diffrn_source_voltage 30.0
_exptl_absorpt_coefficient_mu 0.572
_exptl_absorpt_correction_T_max 0.9011
_exptl_absorpt_correction_T_min 0.6058
_exptl_absorpt_correction_type multi-scan
_exptl_absorpt_process_details
;
SADABS-2006/1 (Bruker,2006) was used for absorption correction.
R(int) was 0.0441 before and 0.0282 after correction.
The Ratio of minimum to maximum transmission is 0.6723.
The \l/2 correction factor is 0.0015.
;
_exptl_crystal_colour 'clear light yellow'
_exptl_crystal_colour_lustre clear
_exptl_crystal_colour_modifier light
_exptl_crystal_colour_primary yellow
_exptl_crystal_density_diffrn 1.347
_exptl_crystal_density_method 'not measured'
_exptl_crystal_description prism
_exptl_crystal_F_000 1180
_exptl_crystal_size_max 0.31
_exptl_crystal_size_mid 0.3
_exptl_crystal_size_min 0.24
_refine_diff_density_max 2.062
_refine_diff_density_min -0.819
_refine_diff_density_rms 0.093
_refine_ls_extinction_method none
_refine_ls_goodness_of_fit_ref 1.093
_refine_ls_hydrogen_treatment constr
_refine_ls_matrix_type full
_refine_ls_number_parameters 608
_refine_ls_number_reflns 15073
_refine_ls_number_restraints 0
_refine_ls_restrained_S_all 1.093
_refine_ls_R_factor_all 0.0609
_refine_ls_R_factor_gt 0.0490
_refine_ls_shift/su_max 0.008
_refine_ls_shift/su_mean 0.000
_refine_ls_structure_factor_coef Fsqd
_refine_ls_weighting_details 'calc w=1/[\s^2^(Fo^2^)+(0.0650P)^2^+3.0000P] where P=(Fo^2^+2Fc^2^)/3'
_refine_ls_weighting_scheme calc
_refine_ls_wR_factor_gt 0.1298
_refine_ls_wR_factor_ref 0.1379
_reflns_number_gt 11861
_reflns_number_total 15073
_reflns_threshold_expression >2sigma(I)
_cod_data_source_file c5dt03844h2.cif
_cod_data_source_block 13srv107
_cod_depositor_comments 'Adding full bibliography for 7037188--7037194.cif.'
_cod_database_code 7037188
_olex2_refinement_description
;
1. Fixed Uiso
 At 1.2 times of:
  All C(H) groups, All C(H,H) groups
 At 1.5 times of:
  All C(H,H,H) groups
2. Others
 Fixed Sof: O1(0.5) O1A(0.5) O2(0.5) O2A(0.5) C3(0.5) C4(0.5) H4(0.5) C5(0.5)
 H5(0.5) C6(0.5) C7(0.5) H7(0.5) C8(0.5) H8(0.5) C3A(0.5) C8A(0.5) H8A(0.5)
 C7A(0.5) H7A(0.5) C6A(0.5) C5A(0.5) H5A(0.5) C4A(0.5) H4A(0.5) C9(0.5)
 C9A(0.5) C10(0.5) H10A(0.5) H10B(0.5) H10C(0.5) C10A(0.5) H10D(0.5) H10E(0.5)
 H10F(0.5)
3.a Secondary CH2 refined with riding coordinates:
 C11(H11A,H11B), C12(H12A,H12B), C1S(H1SA,H1SB)
3.b Aromatic/amide H refined with riding coordinates:
 C4(H4), C5(H5), C7(H7), C8(H8), C8A(H8A), C7A(H7A), C5A(H5A), C4A(H4A),
 C22(H22), C23(H23), C24(H24), C25(H25), C26(H26), C32(H32), C33(H33), C34(H34),
  C35(H35), C36(H36), C42(H42), C43(H43), C44(H44), C45(H45), C46(H46),
 C52(H52), C53(H53), C54(H54), C55(H55), C56(H56), C61(H61), C62(H62), C63(H63),
  C64(H64), C65(H65), C72(H72), C73(H73), C74(H74), C75(H75), C76(H76),
 C82(H82), C83(H83), C84(H84), C85(H85), C86(H86), C92(H92), C93(H93), C94(H94),
  C95(H95), C96(H96)
3.c Fitted hexagon refined as free rotating group:
 C3(C4,C5,C6,C7,C8), C3A(C8A,C7A,C6A,C5A,C4A)
3.d Idealised Me refined as rotating group:
 C10(H10A,H10B,H10C), C10A(H10D,H10E,H10F)
;

loop_
_space_group_symop_id
_space_group_symop_operation_xyz
1 'x, y, z'
2 '-x, -y, -z'

loop_
_atom_site_label
_atom_site_type_symbol
_atom_site_fract_x
_atom_site_fract_y
_atom_site_fract_z
_atom_site_U_iso_or_equiv
_atom_site_adp_type
_atom_site_occupancy
_atom_site_symmetry_multiplicity
_atom_site_calc_flag
_atom_site_refinement_flags
_atom_site_disorder_assembly
_atom_site_disorder_group
Ru1 Ru 0.102996(18) 0.927096(18) 0.271865(8) 0.02039(6) Uani 1 1 d . . .
Cl1 Cl -0.07286(7) 0.97384(7) 0.32837(3) 0.03276(15) Uani 1 1 d . . .
P1 P -0.02767(6) 0.72267(6) 0.25007(3) 0.02178(13) Uani 1 1 d . . .
P2 P -0.05461(6) 0.90242(6) 0.19707(3) 0.02205(13) Uani 1 1 d . . .
P3 P 0.23384(6) 1.12910(6) 0.29021(3) 0.02095(13) Uani 1 1 d . . .
P4 P 0.26681(6) 0.95487(6) 0.34436(3) 0.02021(13) Uani 1 1 d . . .
O1 O 0.6297(5) 0.6660(5) -0.0134(2) 0.0495(12) Uiso 0.50 1 d P A 2
O1A O 0.6985(4) 0.5347(4) 0.0794(2) 0.0390(10) Uiso 0.50 1 d P A 1
O2 O 0.6829(5) 0.5636(5) 0.0476(2) 0.0461(11) Uiso 0.50 1 d P A 2
O2A O 0.6403(4) 0.6057(4) 0.0060(2) 0.0382(10) Uiso 0.50 1 d P A 1
C1 C 0.2365(3) 0.8748(2) 0.22355(10) 0.0244(5) Uani 1 1 d . . .
C2 C 0.3133(2) 0.8374(3) 0.19680(12) 0.0272(5) Uani 1 1 d . . .
C3 C 0.3963(5) 0.7854(5) 0.15764(18) 0.022(3) Uiso 0.50 1 d PG A 2
C4 C 0.4478(5) 0.6906(4) 0.16523(16) 0.0293(13) Uiso 0.50 1 d PG A 2
H4 H 0.4324 0.6588 0.1971 0.035 Uiso 0.50 1 calc PR A 2
C5 C 0.5224(4) 0.6432(3) 0.12516(19) 0.0255(10) Uiso 0.50 1 d PG A 2
H5 H 0.5569 0.5797 0.1302 0.031 Uiso 0.50 1 calc PR A 2
C6 C 0.5455(4) 0.6906(4) 0.07749(16) 0.0266(11) Uiso 0.50 1 d PG A 2
C7 C 0.4940(4) 0.7854(4) 0.06991(15) 0.0337(13) Uiso 0.50 1 d PG A 2
H7 H 0.5095 0.8172 0.0380 0.040 Uiso 0.50 1 calc PR A 2
C8 C 0.4194(5) 0.8328(4) 0.1100(2) 0.0308(13) Uiso 0.50 1 d PG A 2
H8 H 0.3849 0.8963 0.1049 0.037 Uiso 0.50 1 calc PR A 2
C3A C 0.3960(5) 0.7786(5) 0.16049(19) 0.030(3) Uiso 0.50 1 d PG A 1
C8A C 0.4257(5) 0.8054(4) 0.10862(19) 0.0296(13) Uiso 0.50 1 d PG A 1
H8A H 0.3925 0.8626 0.0959 0.036 Uiso 0.50 1 calc PR A 1
C7A C 0.5051(4) 0.7467(4) 0.07571(14) 0.0254(10) Uiso 0.50 1 d PG A 1
H7A H 0.5250 0.7646 0.0410 0.031 Uiso 0.50 1 calc PR A 1
C6A C 0.5548(3) 0.6611(3) 0.09469(16) 0.0223(10) Uiso 0.50 1 d PG A 1
C5A C 0.5251(3) 0.6344(3) 0.14656(17) 0.0225(10) Uiso 0.50 1 d PG A 1
H5A H 0.5584 0.5771 0.1593 0.027 Uiso 0.50 1 calc PR A 1
C4A C 0.4457(4) 0.6931(4) 0.17947(15) 0.0245(11) Uiso 0.50 1 d PG A 1
H4A H 0.4259 0.6752 0.2142 0.029 Uiso 0.50 1 calc PR A 1
C9 C 0.6234(7) 0.6415(7) 0.0319(3) 0.0390(14) Uiso 0.50 1 d P A 2
C9A C 0.6368(7) 0.5963(6) 0.0605(3) 0.0373(13) Uiso 0.50 1 d P A 1
C10 C 0.7613(7) 0.5153(7) 0.0048(3) 0.0458(15) Uiso 0.50 1 d P A 2
H10A H 0.7089 0.4731 -0.0303 0.069 Uiso 0.50 1 calc PR A 2
H10B H 0.7988 0.4583 0.0180 0.069 Uiso 0.50 1 calc PR A 2
H10C H 0.8278 0.5830 -0.0013 0.069 Uiso 0.50 1 calc PR A 2
C10A C 0.7265(7) 0.5435(7) -0.0247(3) 0.0445(15) Uiso 0.50 1 d P A 1
H10D H 0.7144 0.5409 -0.0645 0.067 Uiso 0.50 1 calc PR A 1
H10E H 0.7094 0.4604 -0.0200 0.067 Uiso 0.50 1 calc PR A 1
H10F H 0.8131 0.5881 -0.0102 0.067 Uiso 0.50 1 calc PR A 1
C11 C -0.1556(2) 0.7560(2) 0.20912(12) 0.0248(5) Uani 1 1 d . . .
H11A H -0.2257 0.7686 0.2314 0.030 Uiso 1 1 calc R . .
H11B H -0.1878 0.6929 0.1739 0.030 Uiso 1 1 calc R . .
C12 C 0.3672(2) 1.0955(2) 0.32665(11) 0.0237(5) Uani 1 1 d . . .
H12A H 0.4072 1.1607 0.3602 0.028 Uiso 1 1 calc R . .
H12B H 0.4311 1.0774 0.3015 0.028 Uiso 1 1 calc R . .
C21 C -0.1050(2) 0.6444(2) 0.30223(11) 0.0237(5) Uani 1 1 d . . .
C22 C -0.1998(3) 0.5315(3) 0.28480(13) 0.0305(6) Uani 1 1 d . . .
H22 H -0.2259 0.4973 0.2462 0.037 Uiso 1 1 calc R . .
C23 C -0.2551(3) 0.4704(3) 0.32466(14) 0.0359(6) Uani 1 1 d . . .
H23 H -0.3182 0.3956 0.3128 0.043 Uiso 1 1 calc R . .
C24 C -0.2162(3) 0.5211(3) 0.38237(14) 0.0373(7) Uani 1 1 d . . .
H24 H -0.2532 0.4803 0.4092 0.045 Uiso 1 1 calc R . .
C25 C -0.1223(3) 0.6323(3) 0.39975(13) 0.0358(6) Uani 1 1 d . . .
H25 H -0.0960 0.6659 0.4384 0.043 Uiso 1 1 calc R . .
C26 C -0.0669(3) 0.6943(3) 0.36015(12) 0.0297(6) Uani 1 1 d . . .
H26 H -0.0042 0.7693 0.3723 0.036 Uiso 1 1 calc R . .
C31 C 0.0202(2) 0.5980(2) 0.20250(11) 0.0233(5) Uani 1 1 d . . .
C32 C 0.1118(3) 0.5515(3) 0.22464(12) 0.0329(6) Uani 1 1 d . . .
H32 H 0.1445 0.5837 0.2626 0.039 Uiso 1 1 calc R . .
C33 C 0.1553(3) 0.4583(3) 0.19111(13) 0.0362(7) Uani 1 1 d . . .
H33 H 0.2167 0.4284 0.2066 0.043 Uiso 1 1 calc R . .
C34 C 0.1075(3) 0.4101(3) 0.13502(15) 0.0469(9) Uani 1 1 d . . .
H34 H 0.1358 0.3467 0.1125 0.056 Uiso 1 1 calc R . .
C35 C 0.0181(4) 0.4556(4) 0.11218(15) 0.0567(11) Uani 1 1 d . . .
H35 H -0.0129 0.4239 0.0739 0.068 Uiso 1 1 calc R . .
C36 C -0.0267(3) 0.5490(3) 0.14592(13) 0.0401(8) Uani 1 1 d . . .
H36 H -0.0883 0.5784 0.1303 0.048 Uiso 1 1 calc R . .
C41 C -0.1532(2) 1.0102(2) 0.20092(11) 0.0244(5) Uani 1 1 d . . .
C42 C -0.2833(3) 0.9778(3) 0.20850(12) 0.0281(5) Uani 1 1 d . . .
H42 H -0.3233 0.8983 0.2119 0.034 Uiso 1 1 calc R . .
C43 C -0.3532(3) 1.0650(3) 0.21090(13) 0.0336(6) Uani 1 1 d . . .
H43 H -0.4400 1.0431 0.2153 0.040 Uiso 1 1 calc R . .
C44 C -0.2939(3) 1.1834(3) 0.20675(15) 0.0383(7) Uani 1 1 d . . .
H44 H -0.3406 1.2416 0.2093 0.046 Uiso 1 1 calc R . .
C45 C -0.1653(3) 1.2165(3) 0.19882(16) 0.0415(8) Uani 1 1 d . . .
H45 H -0.1258 1.2965 0.1958 0.050 Uiso 1 1 calc R . .
C46 C -0.0953(3) 1.1293(3) 0.19536(15) 0.0355(7) Uani 1 1 d . . .
H46 H -0.0094 1.1509 0.1893 0.043 Uiso 1 1 calc R . .
C51 C -0.0320(3) 0.8682(2) 0.12100(11) 0.0263(5) Uani 1 1 d . . .
C52 C -0.1110(3) 0.8911(3) 0.08093(13) 0.0372(7) Uani 1 1 d . . .
H52 H -0.1795 0.9221 0.0925 0.045 Uiso 1 1 calc R . .
C53 C -0.0890(4) 0.8684(3) 0.02360(14) 0.0445(8) Uani 1 1 d . . .
H53 H -0.1421 0.8852 -0.0026 0.053 Uiso 1 1 calc R . .
C54 C 0.0106(3) 0.8215(3) 0.00573(14) 0.0410(7) Uani 1 1 d . . .
H54 H 0.0264 0.8084 -0.0324 0.049 Uiso 1 1 calc R . .
C55 C 0.0873(3) 0.7936(4) 0.04450(14) 0.0465(8) Uani 1 1 d . . .
H55 H 0.1535 0.7595 0.0323 0.056 Uiso 1 1 calc R . .
C56 C 0.0657(3) 0.8164(3) 0.10201(13) 0.0388(7) Uani 1 1 d . . .
H56 H 0.1173 0.7968 0.1278 0.047 Uiso 1 1 calc R . .
C60 C 0.1912(2) 1.2553(2) 0.33918(11) 0.0249(5) Uani 1 1 d . . .
C61 C 0.1074(3) 1.3115(3) 0.31755(14) 0.0379(7) Uani 1 1 d . . .
H61 H 0.0813 1.2882 0.2787 0.046 Uiso 1 1 calc R . .
C62 C 0.0623(3) 1.4016(3) 0.35308(16) 0.0434(8) Uani 1 1 d . . .
H62 H 0.0069 1.4385 0.3379 0.052 Uiso 1 1 calc R . .
C63 C 0.0996(3) 1.4362(3) 0.41057(15) 0.0422(8) Uani 1 1 d . . .
H63 H 0.0689 1.4961 0.4344 0.051 Uiso 1 1 calc R . .
C64 C 0.1818(4) 1.3826(3) 0.43263(14) 0.0440(8) Uani 1 1 d . . .
H64 H 0.2070 1.4064 0.4715 0.053 Uiso 1 1 calc R . .
C65 C 0.2283(3) 1.2920(3) 0.39713(13) 0.0354(6) Uani 1 1 d . . .
H65 H 0.2845 1.2563 0.4126 0.042 Uiso 1 1 calc R . .
C71 C 0.3061(2) 1.2042(2) 0.23584(11) 0.0246(5) Uani 1 1 d . . .
C72 C 0.2730(3) 1.1445(3) 0.17841(12) 0.0310(6) Uani 1 1 d . . .
H72 H 0.2130 1.0674 0.1678 0.037 Uiso 1 1 calc R . .
C73 C 0.3299(3) 1.2002(3) 0.13692(13) 0.0382(7) Uani 1 1 d . . .
H73 H 0.3068 1.1607 0.0985 0.046 Uiso 1 1 calc R . .
C74 C 0.4209(3) 1.3145(3) 0.15254(14) 0.0379(7) Uani 1 1 d . . .
H74 H 0.4590 1.3513 0.1247 0.046 Uiso 1 1 calc R . .
C75 C 0.4548(3) 1.3737(3) 0.20987(13) 0.0324(6) Uani 1 1 d . . .
H75 H 0.5160 1.4500 0.2205 0.039 Uiso 1 1 calc R . .
C76 C 0.3973(2) 1.3186(3) 0.25122(12) 0.0279(5) Uani 1 1 d . . .
H76 H 0.4200 1.3586 0.2896 0.033 Uiso 1 1 calc R . .
C81 C 0.2629(2) 1.0121(2) 0.42096(11) 0.0240(5) Uani 1 1 d . . .
C82 C 0.1515(3) 1.0309(3) 0.44296(12) 0.0283(5) Uani 1 1 d . . .
H82 H 0.0754 1.0049 0.4194 0.034 Uiso 1 1 calc R . .
C83 C 0.1535(3) 1.0890(3) 0.50061(13) 0.0351(6) Uani 1 1 d . . .
H83 H 0.0787 1.1019 0.5152 0.042 Uiso 1 1 calc R . .
C84 C 0.2665(3) 1.1273(3) 0.53605(13) 0.0362(6) Uani 1 1 d . . .
H84 H 0.2673 1.1655 0.5744 0.043 Uiso 1 1 calc R . .
C85 C 0.3791(3) 1.1087(3) 0.51431(13) 0.0351(6) Uani 1 1 d . . .
H85 H 0.4549 1.1345 0.5380 0.042 Uiso 1 1 calc R . .
C86 C 0.3771(3) 1.0510(3) 0.45671(12) 0.0295(6) Uani 1 1 d . . .
H86 H 0.4519 1.0385 0.4420 0.035 Uiso 1 1 calc R . .
C91 C 0.3636(2) 0.8452(2) 0.34251(10) 0.0226(5) Uani 1 1 d . . .
C92 C 0.3091(3) 0.7348(3) 0.35735(13) 0.0302(6) Uani 1 1 d . . .
H92 H 0.2265 0.7194 0.3682 0.036 Uiso 1 1 calc R . .
C93 C 0.3776(3) 0.6471(3) 0.35603(15) 0.0382(7) Uani 1 1 d . . .
H93 H 0.3399 0.5727 0.3654 0.046 Uiso 1 1 calc R . .
C94 C 0.5005(3) 0.6700(3) 0.34092(13) 0.0364(7) Uani 1 1 d . . .
H94 H 0.5458 0.6111 0.3401 0.044 Uiso 1 1 calc R . .
C95 C 0.5575(3) 0.7812(3) 0.32689(12) 0.0328(6) Uani 1 1 d . . .
H95 H 0.6411 0.7971 0.3171 0.039 Uiso 1 1 calc R . .
C96 C 0.4891(3) 0.8683(3) 0.32754(12) 0.0289(5) Uani 1 1 d . . .
H96 H 0.5269 0.9424 0.3180 0.035 Uiso 1 1 calc R . .
Cl2 Cl -0.28912(12) 1.18628(10) 0.37550(5) 0.0683(3) Uani 1 1 d . . .
Cl3 Cl -0.17714(17) 1.25487(14) 0.49288(5) 0.0900(4) Uani 1 1 d . . .
C1S C -0.1719(4) 1.1721(4) 0.42321(15) 0.0484(8) Uani 1 1 d . . .
H1SA H -0.1843 1.0850 0.4224 0.058 Uiso 1 1 calc R . .
H1SB H -0.0882 1.2025 0.4110 0.058 Uiso 1 1 calc R . .

loop_
_atom_site_aniso_label
_atom_site_aniso_U_11
_atom_site_aniso_U_22
_atom_site_aniso_U_33
_atom_site_aniso_U_23
_atom_site_aniso_U_13
_atom_site_aniso_U_12
Ru1 0.01849(10) 0.01965(10) 0.02308(10) 0.00064(7) -0.00047(7) 0.00970(7)
Cl1 0.0303(3) 0.0337(3) 0.0343(3) 0.0008(3) 0.0029(3) 0.0157(3)
P1 0.0198(3) 0.0204(3) 0.0252(3) 0.0014(2) 0.0001(2) 0.0096(2)
P2 0.0191(3) 0.0203(3) 0.0263(3) 0.0014(2) -0.0025(2) 0.0092(2)
P3 0.0202(3) 0.0195(3) 0.0229(3) 0.0018(2) -0.0008(2) 0.0085(2)
P4 0.0186(3) 0.0206(3) 0.0217(3) 0.0018(2) -0.0004(2) 0.0091(2)
C1 0.0349(14) 0.0169(11) 0.0199(11) 0.0006(9) -0.0076(10) 0.0095(10)
C2 0.0199(11) 0.0311(13) 0.0295(13) 0.0082(11) -0.0021(10) 0.0047(10)
C11 0.0196(11) 0.0213(11) 0.0326(13) 0.0017(10) -0.0028(9) 0.0088(9)
C12 0.0200(11) 0.0234(12) 0.0273(12) 0.0041(10) -0.0016(9) 0.0076(9)
C21 0.0221(11) 0.0237(12) 0.0275(12) 0.0048(10) 0.0026(9) 0.0116(9)
C22 0.0248(13) 0.0306(14) 0.0349(14) 0.0053(11) -0.0006(11) 0.0083(11)
C23 0.0283(14) 0.0347(15) 0.0463(17) 0.0123(13) 0.0085(12) 0.0084(12)
C24 0.0385(16) 0.0411(17) 0.0402(16) 0.0141(13) 0.0176(13) 0.0193(13)
C25 0.0445(17) 0.0367(15) 0.0303(14) 0.0042(12) 0.0094(12) 0.0210(13)
C26 0.0335(14) 0.0271(13) 0.0292(13) 0.0018(10) 0.0033(11) 0.0142(11)
C31 0.0214(11) 0.0193(11) 0.0289(12) 0.0031(9) 0.0006(9) 0.0076(9)
C32 0.0318(14) 0.0379(15) 0.0296(13) -0.0012(11) -0.0045(11) 0.0204(12)
C33 0.0335(15) 0.0380(16) 0.0386(15) -0.0027(12) -0.0043(12) 0.0243(13)
C34 0.0485(19) 0.0434(18) 0.0469(18) -0.0129(15) -0.0065(15) 0.0320(16)
C35 0.066(2) 0.065(2) 0.0371(17) -0.0208(16) -0.0166(16) 0.047(2)
C36 0.0466(18) 0.0404(17) 0.0335(15) -0.0086(13) -0.0115(13) 0.0298(15)
C41 0.0213(11) 0.0210(11) 0.0299(12) -0.0001(10) -0.0039(9) 0.0105(9)
C42 0.0253(13) 0.0244(12) 0.0343(14) 0.0027(10) -0.0011(10) 0.0111(10)
C43 0.0261(13) 0.0356(15) 0.0399(15) 0.0014(12) 0.0009(11) 0.0171(12)
C44 0.0360(16) 0.0283(14) 0.0514(18) 0.0037(13) -0.0027(13) 0.0166(12)
C45 0.0345(16) 0.0233(14) 0.065(2) 0.0050(14) -0.0048(15) 0.0121(12)
C46 0.0246(13) 0.0247(13) 0.0555(19) 0.0051(12) -0.0034(12) 0.0089(11)
C51 0.0252(12) 0.0235(12) 0.0270(12) 0.0001(10) -0.0047(10) 0.0074(10)
C52 0.0391(16) 0.0396(16) 0.0357(15) 0.0067(13) -0.0026(12) 0.0186(13)
C53 0.059(2) 0.0467(19) 0.0318(15) 0.0105(14) -0.0045(14) 0.0214(16)
C54 0.0497(19) 0.0372(16) 0.0293(14) 0.0013(12) -0.0003(13) 0.0065(14)
C55 0.0399(17) 0.061(2) 0.0316(16) -0.0079(15) -0.0020(13) 0.0197(16)
C56 0.0346(15) 0.0513(19) 0.0292(14) -0.0027(13) -0.0058(12) 0.0220(14)
C60 0.0234(12) 0.0213(11) 0.0279(12) 0.0025(10) 0.0018(10) 0.0057(9)
C61 0.0402(16) 0.0405(17) 0.0347(15) -0.0011(13) -0.0016(12) 0.0235(14)
C62 0.0421(18) 0.0397(17) 0.0518(19) -0.0004(14) 0.0034(15) 0.0275(15)
C63 0.053(2) 0.0267(14) 0.0466(18) 0.0002(13) 0.0164(15) 0.0163(14)
C64 0.066(2) 0.0307(15) 0.0310(15) -0.0025(12) 0.0076(15) 0.0143(15)
C65 0.0485(18) 0.0279(14) 0.0292(14) 0.0010(11) -0.0026(12) 0.0157(13)
C71 0.0236(12) 0.0260(12) 0.0266(12) 0.0052(10) 0.0019(9) 0.0120(10)
C72 0.0349(15) 0.0289(13) 0.0288(13) 0.0050(11) 0.0001(11) 0.0102(11)
C73 0.0502(19) 0.0391(16) 0.0274(14) 0.0073(12) 0.0050(13) 0.0165(14)
C74 0.0431(17) 0.0392(16) 0.0391(16) 0.0156(13) 0.0110(13) 0.0184(14)
C75 0.0277(13) 0.0305(14) 0.0416(16) 0.0117(12) 0.0032(12) 0.0102(11)
C76 0.0226(12) 0.0289(13) 0.0335(14) 0.0073(11) -0.0008(10) 0.0102(10)
C81 0.0268(12) 0.0217(11) 0.0233(11) 0.0006(9) -0.0014(9) 0.0110(10)
C82 0.0241(12) 0.0276(13) 0.0271(13) -0.0036(10) -0.0009(10) 0.0058(10)
C83 0.0318(14) 0.0374(16) 0.0310(14) -0.0035(12) 0.0057(11) 0.0108(12)
C84 0.0399(16) 0.0385(16) 0.0266(13) -0.0043(12) 0.0012(12) 0.0157(13)
C85 0.0351(15) 0.0378(16) 0.0307(14) -0.0022(12) -0.0052(11) 0.0174(12)
C86 0.0295(13) 0.0336(14) 0.0262(13) -0.0007(11) -0.0023(10) 0.0181(11)
C91 0.0224(11) 0.0246(12) 0.0211(11) 0.0003(9) -0.0026(9) 0.0124(9)
C92 0.0236(12) 0.0263(13) 0.0400(15) 0.0044(11) -0.0014(11) 0.0097(10)
C93 0.0394(16) 0.0244(13) 0.0509(18) 0.0065(13) -0.0071(14) 0.0131(12)
C94 0.0349(15) 0.0376(16) 0.0376(15) -0.0037(12) -0.0082(12) 0.0245(13)
C95 0.0296(14) 0.0465(17) 0.0280(13) 0.0056(12) 0.0033(11) 0.0238(13)
C96 0.0272(13) 0.0376(15) 0.0272(13) 0.0087(11) 0.0029(10) 0.0173(11)
Cl2 0.0709(7) 0.0560(6) 0.0732(7) 0.0037(5) -0.0225(6) 0.0234(5)
Cl3 0.1279(12) 0.0893(9) 0.0470(6) -0.0124(6) 0.0064(7) 0.0459(9)
C1S 0.0462(19) 0.052(2) 0.0444(19) -0.0016(16) 0.0046(15) 0.0211(16)

loop_
_atom_type_symbol
_atom_type_description
_atom_type_scat_dispersion_real
_atom_type_scat_dispersion_imag
_atom_type_scat_source
C C 0.0033 0.0016 'International Tables Vol C Tables 4.2.6.8 and 6.1.1.4'
H H 0.0000 0.0000 'International Tables Vol C Tables 4.2.6.8 and 6.1.1.4'
Cl Cl 0.1484 0.1585 'International Tables Vol C Tables 4.2.6.8 and 6.1.1.4'
O O 0.0106 0.0060 'International Tables Vol C Tables 4.2.6.8 and 6.1.1.4'
P P 0.1023 0.0942 'International Tables Vol C Tables 4.2.6.8 and 6.1.1.4'
Ru Ru -1.2594 0.8363 'International Tables Vol C Tables 4.2.6.8 and 6.1.1.4'

loop_
_geom_angle_atom_site_label_1
_geom_angle_atom_site_label_2
_geom_angle_atom_site_label_3
_geom_angle
P1 Ru1 Cl1 83.88(2)
P1 Ru1 P2 71.09(2)
P1 Ru1 P4 110.28(2)
P2 Ru1 Cl1 80.00(2)
P3 Ru1 Cl1 97.50(2)
P3 Ru1 P1 178.03(2)
P3 Ru1 P2 107.72(2)
P3 Ru1 P4 70.86(2)
P4 Ru1 Cl1 101.88(2)
P4 Ru1 P2 177.72(2)
C1 Ru1 Cl1 175.30(7)
C1 Ru1 P1 91.45(7)
C1 Ru1 P2 97.99(7)
C1 Ru1 P3 87.16(7)
C1 Ru1 P4 80.23(7)
C11 P1 Ru1 94.60(8)
C21 P1 Ru1 124.68(9)
C21 P1 C11 106.35(12)
C31 P1 Ru1 120.78(9)
C31 P1 C11 106.43(12)
C31 P1 C21 101.66(12)
C11 P2 Ru1 93.71(8)
C41 P2 Ru1 121.37(9)
C41 P2 C11 107.64(12)
C41 P2 C51 101.05(12)
C51 P2 Ru1 125.17(9)
C51 P2 C11 105.53(12)
C12 P3 Ru1 94.65(8)
C60 P3 Ru1 120.50(9)
C60 P3 C12 107.41(12)
C60 P3 C71 102.34(12)
C71 P3 Ru1 124.76(9)
C71 P3 C12 104.60(12)
C12 P4 Ru1 92.94(8)
C81 P4 Ru1 126.74(9)
C81 P4 C12 100.90(12)
C81 P4 C91 101.50(11)
C91 P4 Ru1 122.65(8)
C91 P4 C12 107.82(12)
C9 O2 C10 113.6(6)
C9A O2A C10A 113.2(5)
C2 C1 Ru1 175.5(2)
C1 C2 C3 172.9(3)
C1 C2 C3A 173.4(4)
C3A C2 C3 4.5(3)
C4 C3 C2 123.3(3)
C4 C3 C8 120.0
C8 C3 C2 116.6(3)
C3 C4 H4 120.0
C3 C4 C5 120.0
C5 C4 H4 120.0
C4 C5 H5 120.0
C6 C5 C4 120.0
C6 C5 H5 120.0
C5 C6 C9 122.6(4)
C7 C6 C5 120.0
C7 C6 C9 117.4(4)
C6 C7 H7 120.0
C6 C7 C8 120.0
C8 C7 H7 120.0
C3 C8 H8 120.0
C7 C8 C3 120.0
C7 C8 H8 120.0
C8A C3A C2 122.4(3)
C8A C3A C4A 120.0
C4A C3A C2 117.6(3)
C3A C8A H8A 120.0
C3A C8A C7A 120.0
C7A C8A H8A 120.0
C8A C7A H7A 120.0
C6A C7A C8A 120.0
C6A C7A H7A 120.0
C7A C6A C9A 121.2(4)
C5A C6A C7A 120.0
C5A C6A C9A 118.8(4)
C6A C5A H5A 120.0
C6A C5A C4A 120.0
C4A C5A H5A 120.0
C3A C4A H4A 120.0
C5A C4A C3A 120.0
C5A C4A H4A 120.0
O1 C9 O2 123.5(7)
O1 C9 C6 124.6(6)
O2 C9 C6 111.8(6)
O1A C9A O2A 121.1(6)
O1A C9A C6A 123.0(6)
O2A C9A C6A 115.9(6)
O2 C10 H10A 109.5
O2 C10 H10B 109.5
O2 C10 H10C 109.5
H10A C10 H10B 109.5
H10A C10 H10C 109.5
H10B C10 H10C 109.5
P1 C11 P2 95.46(12)
P1 C11 H11A 112.7
P1 C11 H11B 112.7
P2 C11 H11A 112.7
P2 C11 H11B 112.7
H11A C11 H11B 110.1
P3 C12 P4 94.79(12)
P3 C12 H12A 112.8
P3 C12 H12B 112.8
P4 C12 H12A 112.8
P4 C12 H12B 112.8
H12A C12 H12B 110.2
C22 C21 P1 120.8(2)
C26 C21 P1 120.1(2)
C26 C21 C22 119.0(3)
C21 C22 H22 119.8
C23 C22 C21 120.5(3)
C23 C22 H22 119.8
C22 C23 H23 120.0
C22 C23 C24 120.0(3)
C24 C23 H23 120.0
C23 C24 H24 120.1
C25 C24 C23 119.8(3)
C25 C24 H24 120.1
C24 C25 H25 119.7
C24 C25 C26 120.6(3)
C26 C25 H25 119.7
C21 C26 H26 119.9
C25 C26 C21 120.2(3)
C25 C26 H26 119.9
C32 C31 P1 117.4(2)
C36 C31 P1 124.1(2)
C36 C31 C32 118.4(2)
C31 C32 H32 119.4
C33 C32 C31 121.2(3)
C33 C32 H32 119.4
C32 C33 H33 120.1
C34 C33 C32 119.8(3)
C34 C33 H33 120.1
C33 C34 H34 120.0
C33 C34 C35 119.9(3)
C35 C34 H34 120.0
C34 C35 H35 119.8
C34 C35 C36 120.5(3)
C36 C35 H35 119.8
C31 C36 C35 120.2(3)
C31 C36 H36 119.9
C35 C36 H36 119.9
C42 C41 P2 123.0(2)
C46 C41 P2 117.8(2)
C46 C41 C42 119.2(2)
C41 C42 H42 120.0
C43 C42 C41 119.9(3)
C43 C42 H42 120.0
C42 C43 H43 119.9
C44 C43 C42 120.2(3)
C44 C43 H43 119.9
C43 C44 H44 119.8
C43 C44 C45 120.5(3)
C45 C44 H44 119.8
C44 C45 H45 120.2
C44 C45 C46 119.7(3)
C46 C45 H45 120.2
C41 C46 C45 120.5(3)
C41 C46 H46 119.8
C45 C46 H46 119.8
C52 C51 P2 122.1(2)
C56 C51 P2 119.7(2)
C56 C51 C52 118.2(3)
C51 C52 H52 119.5
C51 C52 C53 120.9(3)
C53 C52 H52 119.5
C52 C53 H53 119.9
C54 C53 C52 120.3(3)
C54 C53 H53 119.9
C53 C54 H54 120.1
C53 C54 C55 119.7(3)
C55 C54 H54 120.1
C54 C55 H55 119.9
C54 C55 C56 120.2(3)
C56 C55 H55 119.9
C51 C56 C55 120.6(3)
C51 C56 H56 119.7
C55 C56 H56 119.7
C61 C60 P3 117.6(2)
C65 C60 P3 124.0(2)
C65 C60 C61 118.1(3)
C60 C61 H61 119.5
C62 C61 C60 121.1(3)
C62 C61 H61 119.5
C61 C62 H62 120.0
C63 C62 C61 120.0(3)
C63 C62 H62 120.0
C62 C63 H63 120.1
C64 C63 C62 119.9(3)
C64 C63 H63 120.1
C63 C64 H64 119.7
C63 C64 C65 120.6(3)
C65 C64 H64 119.7
C60 C65 C64 120.3(3)
C60 C65 H65 119.8
C64 C65 H65 119.8
C72 C71 P3 119.8(2)
C76 C71 P3 120.7(2)
C76 C71 C72 119.5(3)
C71 C72 H72 120.0
C71 C72 C73 119.9(3)
C73 C72 H72 120.0
C72 C73 H73 119.8
C74 C73 C72 120.3(3)
C74 C73 H73 119.8
C73 C74 H74 120.1
C75 C74 C73 119.7(3)
C75 C74 H74 120.1
C74 C75 H75 120.1
C76 C75 C74 119.9(3)
C76 C75 H75 120.0
C71 C76 H76 119.7
C75 C76 C71 120.6(3)
C75 C76 H76 119.7
C82 C81 P4 120.7(2)
C82 C81 C86 119.8(2)
C86 C81 P4 119.2(2)
C81 C82 H82 120.0
C81 C82 C83 120.1(3)
C83 C82 H82 120.0
C82 C83 H83 119.9
C84 C83 C82 120.2(3)
C84 C83 H83 119.9
C83 C84 H84 119.9
C83 C84 C85 120.2(3)
C85 C84 H84 119.9
C84 C85 H85 120.2
C84 C85 C86 119.6(3)
C86 C85 H85 120.2
C81 C86 H86 119.9
C85 C86 C81 120.2(3)
C85 C86 H86 119.9
C92 C91 P4 117.76(19)
C92 C91 C96 119.1(2)
C96 C91 P4 123.1(2)
C91 C92 H92 119.8
C91 C92 C93 120.3(3)
C93 C92 H92 119.8
C92 C93 H93 119.9
C94 C93 C92 120.2(3)
C94 C93 H93 119.9
C93 C94 H94 119.9
C93 C94 C95 120.2(3)
C95 C94 H94 119.9
C94 C95 H95 120.1
C96 C95 C94 119.8(3)
C96 C95 H95 120.1
C91 C96 H96 119.8
C95 C96 C91 120.3(3)
C95 C96 H96 119.8
Cl2 C1S H1SA 109.2
Cl2 C1S H1SB 109.2
Cl3 C1S Cl2 112.0(2)
Cl3 C1S H1SA 109.2
Cl3 C1S H1SB 109.2
H1SA C1S H1SB 107.9

loop_
_geom_bond_atom_site_label_1
_geom_bond_atom_site_label_2
_geom_bond_distance
Ru1 Cl1 2.4862(7)
Ru1 P1 2.3427(7)
Ru1 P2 2.3692(7)
Ru1 P3 2.3247(7)
Ru1 P4 2.3678(6)
Ru1 C1 2.019(3)
P1 C11 1.851(3)
P1 C21 1.822(3)
P1 C31 1.819(3)
P2 C11 1.851(3)
P2 C41 1.823(2)
P2 C51 1.832(3)
P3 C12 1.842(2)
P3 C60 1.820(3)
P3 C71 1.829(3)
P4 C12 1.853(3)
P4 C81 1.826(3)
P4 C91 1.832(2)
O1 C9 1.193(9)
O1A C9A 1.237(8)
O2 C9 1.343(9)
O2 C10 1.465(9)
O2A C9A 1.349(8)
O2A C10A 1.445(9)
C1 C2 1.181(4)
C2 C3 1.464(4)
C2 C3A 1.459(4)
C3 C4 1.3900
C3 C8 1.3900
C4 H4 0.9300
C4 C5 1.3900
C5 H5 0.9300
C5 C6 1.3900
C6 C7 1.3900
C6 C9 1.508(8)
C7 H7 0.9300
C7 C8 1.3900
C8 H8 0.9300
C3A C8A 1.3900
C3A C4A 1.3900
C8A H8A 0.9300
C8A C7A 1.3900
C7A H7A 0.9300
C7A C6A 1.3900
C6A C5A 1.3900
C6A C9A 1.463(8)
C5A H5A 0.9300
C5A C4A 1.3900
C4A H4A 0.9300
C10 H10A 0.9600
C10 H10B 0.9600
C10 H10C 0.9600
C10A H10D 0.9600
C10A H10E 0.9600
C10A H10F 0.9600
C11 H11A 0.9700
C11 H11B 0.9700
C12 H12A 0.9700
C12 H12B 0.9700
C21 C22 1.400(4)
C21 C26 1.392(4)
C22 H22 0.9300
C22 C23 1.386(4)
C23 H23 0.9300
C23 C24 1.390(5)
C24 H24 0.9300
C24 C25 1.382(5)
C25 H25 0.9300
C25 C26 1.387(4)
C26 H26 0.9300
C31 C32 1.391(4)
C31 C36 1.381(4)
C32 H32 0.9300
C32 C33 1.383(4)
C33 H33 0.9300
C33 C34 1.372(4)
C34 H34 0.9300
C34 C35 1.373(5)
C35 H35 0.9300
C35 C36 1.395(4)
C36 H36 0.9300
C41 C42 1.398(4)
C41 C46 1.392(4)
C42 H42 0.9300
C42 C43 1.396(4)
C43 H43 0.9300
C43 C44 1.377(4)
C44 H44 0.9300
C44 C45 1.386(5)
C45 H45 0.9300
C45 C46 1.395(4)
C46 H46 0.9300
C51 C52 1.389(4)
C51 C56 1.388(4)
C52 H52 0.9300
C52 C53 1.393(5)
C53 H53 0.9300
C53 C54 1.368(5)
C54 H54 0.9300
C54 C55 1.380(5)
C55 H55 0.9300
C55 C56 1.396(4)
C56 H56 0.9300
C60 C61 1.395(4)
C60 C65 1.383(4)
C61 H61 0.9300
C61 C62 1.389(4)
C62 H62 0.9300
C62 C63 1.373(5)
C63 H63 0.9300
C63 C64 1.366(5)
C64 H64 0.9300
C64 C65 1.402(4)
C65 H65 0.9300
C71 C72 1.392(4)
C71 C76 1.391(4)
C72 H72 0.9300
C72 C73 1.392(4)
C73 H73 0.9300
C73 C74 1.390(5)
C74 H74 0.9300
C74 C75 1.389(5)
C75 H75 0.9300
C75 C76 1.388(4)
C76 H76 0.9300
C81 C82 1.386(4)
C81 C86 1.400(4)
C82 H82 0.9300
C82 C83 1.399(4)
C83 H83 0.9300
C83 C84 1.386(4)
C84 H84 0.9300
C84 C85 1.396(4)
C85 H85 0.9300
C85 C86 1.397(4)
C86 H86 0.9300
C91 C92 1.389(4)
C91 C96 1.399(4)
C92 H92 0.9300
C92 C93 1.393(4)
C93 H93 0.9300
C93 C94 1.375(5)
C94 H94 0.9300
C94 C95 1.394(5)
C95 H95 0.9300
C95 C96 1.388(4)
C96 H96 0.9300
Cl2 C1S 1.757(4)
Cl3 C1S 1.746(4)
C1S H1SA 0.9700
C1S H1SB 0.9700

loop_
_smtbx_masks_void_nr
_smtbx_masks_void_average_x
_smtbx_masks_void_average_y
_smtbx_masks_void_average_z
_smtbx_masks_void_volume
_smtbx_masks_void_count_electrons
1 0.500 1.000 1.000 177.0 59.8
2 0.500 0.500 0.500 118.6 40.8
